data_1565911
loop_
_publ_author_name
'Li, Long-Hai'
'Wei, Hao-Zhao'
'Wei, Yin'
'Shi, Min'

_publ_section_title
;
 The Morita--Baylis--Hillman reaction for non-electron-deficient olefins
 enabled by photoredox catalysis
;
_journal_issue 5
_journal_name_full 'Chemical Science'
_journal_page_first 1478
_journal_page_last 1483
_journal_paper_doi 10.1039/D1SC06784B
_journal_volume 13
_journal_year 2022
_chemical_formula_sum 'C13 H15 N O4'
_chemical_formula_weight 249.26
_space_group_crystal_system monoclinic
_space_group_IT_number 14
_space_group_name_Hall '-P 2ybc'
_space_group_name_H-M_alt 'P 1 21/c 1'
_atom_sites_solution_hydrogens mixed
_audit_creation_method SHELXL-2013
_audit_update_record
;
2021-01-06 deposited with the CCDC.	2021-12-20 downloaded from the CCDC.
;
_cell_angle_alpha 90
_cell_angle_beta 96.6540(10)
_cell_angle_gamma 90
_cell_formula_units_Z 4
_cell_length_a 6.8237(2)
_cell_length_b 21.9249(6)
_cell_length_c 8.5663(2)
_cell_measurement_reflns_used 6041
_cell_measurement_temperature 293(2)
_cell_measurement_theta_max 54.896
_cell_measurement_theta_min 5.135
_cell_volume 1272.96(6)
_computing_cell_refinement 'Bruker SAINT'
_computing_data_collection 'Bruker APEX2'
_computing_data_reduction 'Bruker SAINT'
_computing_molecular_graphics 'Bruker SHELXTL'
_computing_publication_material 'Bruker SHELXTL'
_computing_structure_refinement 'SHELXL-2013 (Sheldrick, 2013)'
_computing_structure_solution 'SHELXS-97 (Sheldrick 2008)'
_diffrn_ambient_temperature 293(2)
_diffrn_measured_fraction_theta_full 0.993
_diffrn_measured_fraction_theta_max 0.993
_diffrn_measurement_device_type 'Bruker APEX-II CCD'
_diffrn_measurement_method '\f and \w scans'
_diffrn_radiation_type MoK\a
_diffrn_radiation_wavelength 0.71073
_diffrn_reflns_av_R_equivalents 0.0521
_diffrn_reflns_av_unetI/netI 0.0345
_diffrn_reflns_Laue_measured_fraction_full 0.993
_diffrn_reflns_Laue_measured_fraction_max 0.993
_diffrn_reflns_limit_h_max 8
_diffrn_reflns_limit_h_min -8
_diffrn_reflns_limit_k_max 27
_diffrn_reflns_limit_k_min -27
_diffrn_reflns_limit_l_max 10
_diffrn_reflns_limit_l_min -10
_diffrn_reflns_number 12784
_diffrn_reflns_point_group_measured_fraction_full 0.993
_diffrn_reflns_point_group_measured_fraction_max 0.993
_diffrn_reflns_theta_full 25.242
_diffrn_reflns_theta_max 25.995
_diffrn_reflns_theta_min 3.534
_exptl_absorpt_coefficient_mu 0.097
_exptl_absorpt_correction_T_max 0.7456
_exptl_absorpt_correction_T_min 0.6336
_exptl_absorpt_correction_type multi-scan
_exptl_absorpt_process_details sadabs
_exptl_crystal_colour colorless
_exptl_crystal_density_diffrn 1.301
_exptl_crystal_description prismatic
_exptl_crystal_F_000 528
_exptl_crystal_size_max 0.200
_exptl_crystal_size_mid 0.150
_exptl_crystal_size_min 0.120
_refine_diff_density_max 0.206
_refine_diff_density_min -0.129
_refine_diff_density_rms 0.029
_refine_ls_extinction_coef 0.105(9)
_refine_ls_extinction_expression Fc^*^=kFc[1+0.001xFc^2^\l^3^/sin(2\q)]^-1/4^
_refine_ls_extinction_method SHELXL
_refine_ls_goodness_of_fit_ref 1.024
_refine_ls_hydrogen_treatment mixed
_refine_ls_matrix_type full
_refine_ls_number_parameters 181
_refine_ls_number_reflns 2488
_refine_ls_number_restraints 0
_refine_ls_restrained_S_all 1.024
_refine_ls_R_factor_all 0.0467
_refine_ls_R_factor_gt 0.0376
_refine_ls_shift/su_max 0.001
_refine_ls_shift/su_mean 0.000
_refine_ls_structure_factor_coef Fsqd
_refine_ls_weighting_details 'w=1/[\s^2^(Fo^2^)+(0.0430P)^2^+0.2485P] where P=(Fo^2^+2Fc^2^)/3'
_refine_ls_weighting_scheme calc
_refine_ls_wR_factor_gt 0.0936
_refine_ls_wR_factor_ref 0.1011
_reflns_Friedel_coverage 0.000
_reflns_number_gt 2055
_reflns_number_total 2488
_reflns_threshold_expression 'I > 2\s(I)'
_cod_data_source_file d1sc06784b2.cif
_cod_data_source_block mo_d8v21006_0m
_cod_depositor_comments 'Adding full bibliography for 1565910--1565913.cif.'
_cod_original_sg_symbol_H-M 'P 21/c'
_cod_database_code 1565911
_shelx_space_group_comment
; 
The symmetry employed for this shelxl refinement is uniquely defined 
by the following loop, which should always be used as a source of 
symmetry information in preference to the above space-group names. 
They are only intended as comments. 
;
_shelx_estimated_absorpt_t_min 0.981
_shelx_estimated_absorpt_t_max 0.988
_shelxl_version_number 2013-4

loop_
_space_group_symop_operation_xyz
'x, y, z'
'-x, y+1/2, -z+1/2'
'-x, -y, -z'
'x, -y-1/2, z-1/2'

loop_
_atom_site_label
_atom_site_type_symbol
_atom_site_fract_x
_atom_site_fract_y
_atom_site_fract_z
_atom_site_U_iso_or_equiv
_atom_site_adp_type
_atom_site_occupancy
_atom_site_site_symmetry_order
_atom_site_calc_flag
_atom_site_refinement_flags_posn
_atom_site_refinement_flags_adp
_atom_site_refinement_flags_occupancy
_atom_site_disorder_assembly
_atom_site_disorder_group
O1 O 0.93971(15) 0.52972(5) 0.76750(11) 0.0528(3) Uani 1 1 d . . . . .
O2 O 0.37895(15) 0.58373(5) 0.48225(12) 0.0472(3) Uani 1 1 d . . . . .
O3 O 0.77224(16) 0.51596(5) 0.38546(12) 0.0498(3) Uani 1 1 d . . . . .
O4 O 0.70411(15) 0.70291(4) 0.61584(13) 0.0549(3) Uani 1 1 d . . . . .
N1 N 0.71501(16) 0.58009(5) 0.59202(12) 0.0377(3) Uani 1 1 d . . . . .
C1 C 0.7863(2) 0.55854(6) 0.73638(15) 0.0385(3) Uani 1 1 d . . . . .
C2 C 0.6422(2) 0.57581(6) 0.84436(15) 0.0391(3) Uani 1 1 d . . . . .
C3 C 0.6447(2) 0.56374(7) 1.00345(16) 0.0488(4) Uani 1 1 d . . . . .
H3A H 0.7512 0.5442 1.0600 0.059 Uiso 1 1 calc R U . . .
C4 C 0.4832(3) 0.58181(7) 1.07459(18) 0.0565(4) Uani 1 1 d . . . . .
H4 H 0.4801 0.5745 1.1812 0.068 Uiso 1 1 calc R U . . .
C5 C 0.3259(3) 0.61073(8) 0.9891(2) 0.0593(4) Uani 1 1 d . . . . .
H5 H 0.2176 0.6219 1.0394 0.071 Uiso 1 1 calc R U . . .
C6 C 0.3247(2) 0.62364(7) 0.83013(19) 0.0510(4) Uani 1 1 d . . . . .
H6 H 0.2188 0.6436 0.7738 0.061 Uiso 1 1 calc R U . . .
C7 C 0.48686(19) 0.60569(6) 0.75937(15) 0.0389(3) Uani 1 1 d . . . . .
C8 C 0.52327(19) 0.61138(6) 0.58831(15) 0.0384(3) Uani 1 1 d . . . . .
C9 C 0.5393(2) 0.67760(6) 0.53835(16) 0.0449(4) Uani 1 1 d . . . . .
C10 C 0.4074(3) 0.70480(9) 0.4385(3) 0.0745(6) Uani 1 1 d . . . . .
C11 C 0.7334(3) 0.76687(7) 0.5946(2) 0.0620(5) Uani 1 1 d . . . . .
H11A H 0.6286 0.7899 0.6348 0.074 Uiso 1 1 calc R U . . .
H11B H 0.7323 0.7761 0.4837 0.074 Uiso 1 1 calc R U . . .
C12 C 0.9279(3) 0.78352(10) 0.6818(3) 0.0864(6) Uani 1 1 d . . . . .
H12A H 1.0311 0.7624 0.6369 0.130 Uiso 1 1 calc R U . . .
H12B H 0.9299 0.7722 0.7902 0.130 Uiso 1 1 calc R U . . .
H12C H 0.9478 0.8267 0.6744 0.130 Uiso 1 1 calc R U . . .
C13 C 0.8153(2) 0.57353(6) 0.45518(15) 0.0412(3) Uani 1 1 d . . . . .
H13A H 0.7736 0.6055 0.3804 0.049 Uiso 1 1 calc R U . . .
H13B H 0.9564 0.5774 0.4841 0.049 Uiso 1 1 calc R U . . .
H10A H 0.420(3) 0.7482(10) 0.411(2) 0.082(6) Uiso 1 1 d . . . . .
H10B H 0.298(3) 0.6804(10) 0.393(2) 0.082(6) Uiso 1 1 d . . . . .
H2 H 0.343(3) 0.5486(10) 0.522(2) 0.072(6) Uiso 1 1 d . . . . .
H3 H 0.879(3) 0.5028(9) 0.336(2) 0.081(6) Uiso 1 1 d . . . . .

loop_
_atom_site_aniso_label
_atom_site_aniso_U_11
_atom_site_aniso_U_22
_atom_site_aniso_U_33
_atom_site_aniso_U_23
_atom_site_aniso_U_13
_atom_site_aniso_U_12
O1 0.0501(6) 0.0627(7) 0.0454(6) 0.0054(5) 0.0047(5) 0.0159(5)
O2 0.0482(6) 0.0487(6) 0.0433(5) -0.0015(4) -0.0005(4) -0.0066(5)
O3 0.0569(6) 0.0446(6) 0.0503(6) -0.0071(4) 0.0168(5) 0.0013(5)
O4 0.0561(6) 0.0348(5) 0.0718(7) 0.0059(5) -0.0009(5) -0.0047(4)
N1 0.0429(6) 0.0352(6) 0.0359(6) 0.0027(4) 0.0080(5) 0.0047(4)
C1 0.0433(7) 0.0341(6) 0.0380(7) 0.0004(5) 0.0047(6) -0.0015(6)
C2 0.0460(7) 0.0334(6) 0.0385(7) -0.0032(5) 0.0074(6) -0.0051(5)
C3 0.0641(9) 0.0445(8) 0.0381(7) -0.0032(6) 0.0068(7) -0.0072(7)
C4 0.0783(11) 0.0527(9) 0.0416(8) -0.0094(7) 0.0199(8) -0.0127(8)
C5 0.0639(10) 0.0590(10) 0.0601(10) -0.0191(8) 0.0294(8) -0.0081(8)
C6 0.0487(8) 0.0476(8) 0.0581(9) -0.0113(7) 0.0127(7) 0.0004(6)
C7 0.0441(7) 0.0315(6) 0.0420(7) -0.0058(5) 0.0090(6) -0.0051(5)
C8 0.0391(7) 0.0356(7) 0.0404(7) -0.0012(5) 0.0042(5) 0.0015(5)
C9 0.0468(8) 0.0378(7) 0.0502(8) 0.0032(6) 0.0063(6) 0.0033(6)
C10 0.0745(13) 0.0502(10) 0.0932(14) 0.0173(10) -0.0147(11) 0.0077(9)
C11 0.0735(11) 0.0349(8) 0.0804(12) 0.0026(7) 0.0207(9) -0.0056(7)
C12 0.0824(14) 0.0630(11) 0.1160(17) -0.0100(11) 0.0209(12) -0.0283(10)
C13 0.0467(8) 0.0389(7) 0.0391(7) 0.0042(5) 0.0102(6) 0.0000(6)

loop_
_atom_type_symbol
_atom_type_description
_atom_type_scat_dispersion_real
_atom_type_scat_dispersion_imag
_atom_type_scat_source
C C 0.0033 0.0016 'International Tables Vol C Tables 4.2.6.8 and 6.1.1.4'
H H 0.0000 0.0000 'International Tables Vol C Tables 4.2.6.8 and 6.1.1.4'
N N 0.0061 0.0033 'International Tables Vol C Tables 4.2.6.8 and 6.1.1.4'
O O 0.0106 0.0060 'International Tables Vol C Tables 4.2.6.8 and 6.1.1.4'

loop_
_geom_angle_atom_site_label_1
_geom_angle_atom_site_label_2
_geom_angle_atom_site_label_3
_geom_angle
_geom_angle_site_symmetry_1
_geom_angle_site_symmetry_3
_geom_angle_publ_flag
C8 O2 H2 109.4(12) . . ?
C13 O3 H3 109.4(12) . . ?
C9 O4 C11 117.29(12) . . ?
C1 N1 C13 123.74(11) . . ?
C1 N1 C8 113.83(10) . . ?
C13 N1 C8 122.42(10) . . ?
O1 C1 N1 125.68(12) . . ?
O1 C1 C2 127.63(12) . . ?
N1 C1 C2 106.69(11) . . ?
C7 C2 C3 122.02(13) . . ?
C7 C2 C1 108.54(11) . . ?
C3 C2 C1 129.38(13) . . ?
C4 C3 C2 117.44(15) . . ?
C4 C3 H3A 121.3 . . ?
C2 C3 H3A 121.3 . . ?
C3 C4 C5 120.66(14) . . ?
C3 C4 H4 119.7 . . ?
C5 C4 H4 119.7 . . ?
C4 C5 C6 121.91(14) . . ?
C4 C5 H5 119.0 . . ?
C6 C5 H5 119.0 . . ?
C7 C6 C5 117.29(15) . . ?
C7 C6 H6 121.4 . . ?
C5 C6 H6 121.4 . . ?
C2 C7 C6 120.67(13) . . ?
C2 C7 C8 110.26(11) . . ?
C6 C7 C8 129.01(13) . . ?
O2 C8 N1 111.63(10) . . ?
O2 C8 C7 114.17(11) . . ?
N1 C8 C7 100.65(10) . . ?
O2 C8 C9 107.41(11) . . ?
N1 C8 C9 110.96(11) . . ?
C7 C8 C9 112.01(11) . . ?
C10 C9 O4 126.93(15) . . ?
C10 C9 C8 123.45(15) . . ?
O4 C9 C8 109.59(11) . . ?
C9 C10 H10A 121.5(12) . . ?
C9 C10 H10B 117.0(12) . . ?
H10A C10 H10B 121.5(17) . . ?
O4 C11 C12 107.77(15) . . ?
O4 C11 H11A 110.2 . . ?
C12 C11 H11A 110.2 . . ?
O4 C11 H11B 110.2 . . ?
C12 C11 H11B 110.2 . . ?
H11A C11 H11B 108.5 . . ?
C11 C12 H12A 109.5 . . ?
C11 C12 H12B 109.5 . . ?
H12A C12 H12B 109.5 . . ?
C11 C12 H12C 109.5 . . ?
H12A C12 H12C 109.5 . . ?
H12B C12 H12C 109.5 . . ?
O3 C13 N1 109.90(11) . . ?
O3 C13 H13A 109.7 . . ?
N1 C13 H13A 109.7 . . ?
O3 C13 H13B 109.7 . . ?
N1 C13 H13B 109.7 . . ?
H13A C13 H13B 108.2 . . ?

loop_
_geom_bond_atom_site_label_1
_geom_bond_atom_site_label_2
_geom_bond_distance
_geom_bond_site_symmetry_2
_geom_bond_publ_flag
O1 C1 1.2256(16) . ?
O2 C8 1.3984(16) . ?
O2 H2 0.89(2) . ?
O3 C13 1.4127(16) . ?
O3 H3 0.93(2) . ?
O4 C9 1.3567(17) . ?
O4 C11 1.4310(17) . ?
N1 C1 1.3600(16) . ?
N1 C13 1.4312(16) . ?
N1 C8 1.4744(16) . ?
C1 C2 1.4749(18) . ?
C2 C7 1.3800(19) . ?
C2 C3 1.3864(19) . ?
C3 C4 1.378(2) . ?
C3 H3A 0.9300 . ?
C4 C5 1.381(3) . ?
C4 H4 0.9300 . ?
C5 C6 1.390(2) . ?
C5 H5 0.9300 . ?
C6 C7 1.3794(19) . ?
C6 H6 0.9300 . ?
C7 C8 1.5195(18) . ?
C8 C9 1.5213(19) . ?
C9 C10 1.311(2) . ?
C10 H10A 0.99(2) . ?
C10 H10B 0.96(2) . ?
C11 C12 1.491(3) . ?
C11 H11A 0.9700 . ?
C11 H11B 0.9700 . ?
C12 H12A 0.9600 . ?
C12 H12B 0.9600 . ?
C12 H12C 0.9600 . ?
C13 H13A 0.9700 . ?
C13 H13B 0.9700 . ?

loop_
_geom_hbond_atom_site_label_D
_geom_hbond_atom_site_label_H
_geom_hbond_atom_site_label_A
_geom_hbond_distance_DH
_geom_hbond_distance_HA
_geom_hbond_distance_DA
_geom_hbond_angle_DHA
_geom_hbond_site_symmetry_A
O3 H3 O1 0.93(2) 1.75(2) 2.6795(14) 172.3(18) 3_766
O2 H2 O3 0.89(2) 1.84(2) 2.7196(15) 169.0(18) 3_666

loop_
_geom_torsion_atom_site_label_1
_geom_torsion_atom_site_label_2
_geom_torsion_atom_site_label_3
_geom_torsion_atom_site_label_4
_geom_torsion
_geom_torsion_site_symmetry_1
_geom_torsion_site_symmetry_2
_geom_torsion_site_symmetry_3
_geom_torsion_site_symmetry_4
_geom_torsion_publ_flag
C13 N1 C1 O1 -2.2(2) . . . . ?
C8 N1 C1 O1 178.00(13) . . . . ?
C13 N1 C1 C2 178.71(11) . . . . ?
C8 N1 C1 C2 -1.13(14) . . . . ?
O1 C1 C2 C7 -177.44(13) . . . . ?
N1 C1 C2 C7 1.66(14) . . . . ?
O1 C1 C2 C3 -0.3(2) . . . . ?
N1 C1 C2 C3 178.78(13) . . . . ?
C7 C2 C3 C4 1.1(2) . . . . ?
C1 C2 C3 C4 -175.66(13) . . . . ?
C2 C3 C4 C5 0.1(2) . . . . ?
C3 C4 C5 C6 -1.0(2) . . . . ?
C4 C5 C6 C7 0.8(2) . . . . ?
C3 C2 C7 C6 -1.4(2) . . . . ?
C1 C2 C7 C6 175.99(12) . . . . ?
C3 C2 C7 C8 -178.95(12) . . . . ?
C1 C2 C7 C8 -1.57(14) . . . . ?
C5 C6 C7 C2 0.4(2) . . . . ?
C5 C6 C7 C8 177.46(13) . . . . ?
C1 N1 C8 O2 -121.31(12) . . . . ?
C13 N1 C8 O2 58.85(15) . . . . ?
C1 N1 C8 C7 0.21(14) . . . . ?
C13 N1 C8 C7 -179.63(11) . . . . ?
C1 N1 C8 C9 118.92(12) . . . . ?
C13 N1 C8 C9 -60.92(15) . . . . ?
C2 C7 C8 O2 120.58(12) . . . . ?
C6 C7 C8 O2 -56.72(18) . . . . ?
C2 C7 C8 N1 0.87(13) . . . . ?
C6 C7 C8 N1 -176.43(13) . . . . ?
C2 C7 C8 C9 -117.07(12) . . . . ?
C6 C7 C8 C9 65.63(18) . . . . ?
C11 O4 C9 C10 3.9(2) . . . . ?
C11 O4 C9 C8 -174.24(12) . . . . ?
O2 C8 C9 C10 14.7(2) . . . . ?
N1 C8 C9 C10 136.92(17) . . . . ?
C7 C8 C9 C10 -111.46(18) . . . . ?
O2 C8 C9 O4 -167.14(11) . . . . ?
N1 C8 C9 O4 -44.88(15) . . . . ?
C7 C8 C9 O4 66.74(14) . . . . ?
C9 O4 C11 C12 -176.49(14) . . . . ?
C1 N1 C13 O3 84.11(15) . . . . ?
C8 N1 C13 O3 -96.06(14) . . . . ?
